data_1518315
loop_
_publ_author_name
'Ran, Yungen'
'Xie, Jixing'
'Mu, Yajuan'
'Zhang, Linfen'
'Han, Bo'

_publ_section_title
;
 A series of 2D Cd(II) coordination polymers constructed from
 dicarboxylate acids and a flexible imidazole-based ligand
;
_journal_name_full 'Inorganica Chimica Acta'
_journal_page_first 17
_journal_page_last 27
_journal_paper_doi 10.1016/j.ica.2014.09.025
_journal_volume 425
_journal_year 2015
_chemical_formula_moiety 'C29 H34 Cd N4 O5'
_chemical_formula_sum 'C29 H34 Cd N4 O5'
_chemical_formula_weight 631.00
_chemical_name_systematic
; 
 ? 
;
_space_group_IT_number 61
_symmetry_cell_setting orthorhombic
_symmetry_space_group_name_Hall '-P 2ac 2ab'
_symmetry_space_group_name_H-M 'P b c a'
_atom_sites_solution_hydrogens geom
_atom_sites_solution_primary direct
_atom_sites_solution_secondary difmap
_audit_creation_method SHELXL-97
_cell_angle_alpha 90.00
_cell_angle_beta 90.00
_cell_angle_gamma 90.00
_cell_formula_units_Z 8
_cell_length_a 17.0610(4)
_cell_length_b 14.6879(3)
_cell_length_c 22.0163(5)
_cell_measurement_temperature 296(2)
_cell_volume 5517.1(2)
_computing_cell_refinement 'Bruker SMART'
_computing_data_collection 'Bruker SMART'
_computing_data_reduction 'Bruker SMART'
_computing_molecular_graphics 'SHELXTL (Sheldrick, 2008)'
_computing_publication_material 'SHELXTL (Sheldrick, 2008)'
_computing_structure_refinement 'SHELXS97 (Sheldrick, 2008)'
_computing_structure_solution 'SHELXS97 (Sheldrick, 2008)'
_diffrn_ambient_temperature 296(2)
_diffrn_measured_fraction_theta_full 0.996
_diffrn_measured_fraction_theta_max 0.996
_diffrn_measurement_device_type 'CCD area detector'
_diffrn_measurement_method '\f and \w scans'
_diffrn_radiation_monochromator graphite
_diffrn_radiation_source 'fine-focus sealed tube'
_diffrn_radiation_type MoK\a
_diffrn_radiation_wavelength 0.71073
_diffrn_reflns_av_R_equivalents 0.0490
_diffrn_reflns_av_sigmaI/netI 0.0359
_diffrn_reflns_limit_h_max 23
_diffrn_reflns_limit_h_min -22
_diffrn_reflns_limit_k_max 20
_diffrn_reflns_limit_k_min -20
_diffrn_reflns_limit_l_max 20
_diffrn_reflns_limit_l_min -30
_diffrn_reflns_number 42302
_diffrn_reflns_theta_full 29.54
_diffrn_reflns_theta_max 29.54
_diffrn_reflns_theta_min 1.85
_exptl_absorpt_coefficient_mu 0.837
_exptl_absorpt_correction_T_max 0.8777
_exptl_absorpt_correction_T_min 0.8243
_exptl_absorpt_correction_type multi-scan
_exptl_absorpt_process_details 'Bruker SMART'
_exptl_crystal_colour colourless
_exptl_crystal_density_diffrn 1.519
_exptl_crystal_density_method 'not measured'
_exptl_crystal_description Needle
_exptl_crystal_F_000 2592
_exptl_crystal_size_max 0.24
_exptl_crystal_size_mid 0.18
_exptl_crystal_size_min 0.16
_refine_diff_density_max 0.362
_refine_diff_density_min -0.496
_refine_diff_density_rms 0.067
_refine_ls_extinction_method none
_refine_ls_goodness_of_fit_ref 0.982
_refine_ls_hydrogen_treatment constr
_refine_ls_matrix_type full
_refine_ls_number_parameters 361
_refine_ls_number_reflns 7689
_refine_ls_number_restraints 0
_refine_ls_restrained_S_all 0.982
_refine_ls_R_factor_all 0.0661
_refine_ls_R_factor_gt 0.0330
_refine_ls_shift/su_max 0.042
_refine_ls_shift/su_mean 0.000
_refine_ls_structure_factor_coef Fsqd
_refine_ls_weighting_details 'calc w=1/[\s^2^(Fo^2^)+(0.0338P)^2^+2.7046P] where P=(Fo^2^+2Fc^2^)/3'
_refine_ls_weighting_scheme calc
_refine_ls_wR_factor_gt 0.0696
_refine_ls_wR_factor_ref 0.0825
_reflns_number_gt 5169
_reflns_number_total 7689
_reflns_threshold_expression >2sigma(I)
_cod_data_source_file cif-data.cif
_cod_data_source_block 2
_cod_depositor_comments
;
The following automatic conversions were performed:

'_symmetry_cell_setting' value 'Orthorhombic' changed to
'orthorhombic' according to the built-in table from CIF Core
dictionary named 'cif_core.dic' version 2.4.1 from
2010-06-29.

'_exptl_absorpt_correction_type' value 'Multi-scan'
changed to 'multi-scan' according to the built-in table from CIF Core
dictionary named 'cif_core.dic' version 2.4.1 from 2010-06-29.

Automatic conversion script
Id: cif_fix_values 2827 2014-09-09 07:05:25Z andrius 
;
_cod_original_sg_symbol_Hall '-P 2ac 2ab '
_cod_original_sg_symbol_H-M Pbca
_cod_database_code 1518315

loop_
_symmetry_equiv_pos_as_xyz
'x, y, z'
'-x+1/2, -y, z+1/2'
'-x, y+1/2, -z+1/2'
'x+1/2, -y+1/2, -z'
'-x, -y, -z'
'x-1/2, y, -z-1/2'
'x, -y-1/2, z-1/2'
'-x-1/2, y-1/2, z'

loop_
_atom_site_label
_atom_site_type_symbol
_atom_site_fract_x
_atom_site_fract_y
_atom_site_fract_z
_atom_site_U_iso_or_equiv
_atom_site_adp_type
_atom_site_occupancy
_atom_site_symmetry_multiplicity
_atom_site_calc_flag
_atom_site_refinement_flags
Cd1 Cd 0.096006(9) 0.229885(12) 0.207219(8) 0.03339(6) Uani 1 1 d .
N1 N 0.09924(12) 0.32803(14) 0.12598(10) 0.0376(5) Uani 1 1 d .
N2 N 0.12371(12) 0.44312(13) 0.06502(9) 0.0347(5) Uani 1 1 d .
N3 N 0.50040(12) 0.35146(14) -0.16135(10) 0.0382(5) Uani 1 1 d .
N4 N 0.40755(11) 0.45315(14) -0.15086(10) 0.0359(5) Uani 1 1 d .
C1 C 0.00768(13) 0.23068(18) 0.31133(12) 0.0361(5) Uani 1 1 d .
C2 C -0.05017(13) 0.24294(16) 0.36244(12) 0.0332(5) Uani 1 1 d .
C3 C -0.24883(15) 0.2372(2) 0.28154(11) 0.0394(6) Uani 1 1 d .
C4 C 0.16810(13) 0.53791(16) -0.06924(12) 0.0346(5) Uani 1 1 d .
C5 C 0.36629(15) 0.54136(18) -0.14924(13) 0.0458(7) Uani 1 1 d .
H5A H 0.3421 0.5528 -0.1884 0.055 Uiso 1 1 calc R
H5B H 0.4037 0.5897 -0.1414 0.055 Uiso 1 1 calc R
C6 C -0.16081(14) 0.2462(2) 0.28643(13) 0.0476(7) Uani 1 1 d .
H6A H -0.1445 0.2997 0.2638 0.057 Uiso 1 1 calc R
H6B H -0.1368 0.1936 0.2674 0.057 Uiso 1 1 calc R
C7 C -0.13013(14) 0.25407(17) 0.35066(12) 0.0358(6) Uani 1 1 d .
C8 C 0.27157(14) 0.54187(16) 0.00652(11) 0.0350(5) Uani 1 1 d .
C9 C 0.32736(14) 0.54406(16) -0.03929(12) 0.0363(6) Uani 1 1 d .
C10 C 0.22443(14) 0.53659(16) -0.11551(11) 0.0350(5) Uani 1 1 d .
C11 C -0.17913(15) 0.27234(19) 0.39990(13) 0.0445(6) Uani 1 1 d .
H11 H -0.2325 0.2802 0.3931 0.053 Uiso 1 1 calc R
C12 C 0.10823(16) 0.29670(18) 0.06773(12) 0.0424(6) Uani 1 1 d .
H12 H 0.1044 0.2360 0.0562 0.051 Uiso 1 1 calc R
C13 C -0.07189(18) 0.2670(2) 0.46909(13) 0.0504(7) Uani 1 1 d .
H13 H -0.0524 0.2717 0.5084 0.060 Uiso 1 1 calc R
C14 C 0.10928(13) 0.41750(17) 0.12287(11) 0.0345(5) Uani 1 1 d .
C15 C 0.19202(14) 0.54080(15) -0.00854(11) 0.0336(5) Uani 1 1 d .
C16 C 0.10527(18) 0.4806(2) 0.17519(13) 0.0521(7) Uani 1 1 d .
H16A H 0.0921 0.4471 0.2112 0.078 Uiso 1 1 calc R
H16B H 0.0659 0.5259 0.1677 0.078 Uiso 1 1 calc R
H16C H 0.1552 0.5096 0.1806 0.078 Uiso 1 1 calc R
C17 C 0.13253(16) 0.53671(17) 0.04222(13) 0.0431(6) Uani 1 1 d .
H17A H 0.1491 0.5761 0.0751 0.052 Uiso 1 1 calc R
H17B H 0.0823 0.5586 0.0275 0.052 Uiso 1 1 calc R
C18 C 0.48349(14) 0.43848(17) -0.16629(11) 0.0350(5) Uani 1 1 d .
C19 C 0.37523(15) 0.37053(17) -0.13582(12) 0.0409(6) Uani 1 1 d .
H19 H 0.3240 0.3597 -0.1234 0.049 Uiso 1 1 calc R
C20 C 0.30375(14) 0.54159(16) -0.10013(12) 0.0347(5) Uani 1 1 d .
C21 C 0.43239(16) 0.30862(19) -0.14253(13) 0.0446(6) Uani 1 1 d .
H21 H 0.4271 0.2465 -0.1356 0.054 Uiso 1 1 calc R
C22 C -0.02204(16) 0.24800(18) 0.42145(13) 0.0440(7) Uani 1 1 d .
H22 H 0.0310 0.2385 0.4290 0.053 Uiso 1 1 calc R
C23 C 0.12325(16) 0.36593(17) 0.02972(12) 0.0406(6) Uani 1 1 d .
H23 H 0.1316 0.3624 -0.0119 0.049 Uiso 1 1 calc R
C24 C 0.41368(15) 0.5439(2) -0.02300(16) 0.0589(8) Uani 1 1 d .
H24A H 0.4228 0.5858 0.0097 0.088 Uiso 1 1 calc R
H24B H 0.4439 0.5620 -0.0577 0.088 Uiso 1 1 calc R
H24C H 0.4290 0.4838 -0.0107 0.088 Uiso 1 1 calc R
C25 C -0.15074(17) 0.2791(2) 0.45816(13) 0.0495(7) Uani 1 1 d .
H25 H -0.1847 0.2917 0.4901 0.059 Uiso 1 1 calc R
C26 C 0.54020(15) 0.50980(19) -0.18455(15) 0.0512(7) Uani 1 1 d .
H26A H 0.5890 0.4819 -0.1956 0.077 Uiso 1 1 calc R
H26B H 0.5485 0.5508 -0.1512 0.077 Uiso 1 1 calc R
H26C H 0.5198 0.5429 -0.2187 0.077 Uiso 1 1 calc R
C27 C 0.19863(19) 0.5256(2) -0.18129(13) 0.0606(8) Uani 1 1 d .
H27A H 0.2352 0.4872 -0.2023 0.091 Uiso 1 1 calc R
H27B H 0.1969 0.5842 -0.2005 0.091 Uiso 1 1 calc R
H27C H 0.1475 0.4984 -0.1825 0.091 Uiso 1 1 calc R
C28 C 0.29685(19) 0.5383(2) 0.07256(13) 0.0588(8) Uani 1 1 d .
H28A H 0.3530 0.5418 0.0749 0.088 Uiso 1 1 calc R
H28B H 0.2794 0.4821 0.0904 0.088 Uiso 1 1 calc R
H28C H 0.2742 0.5885 0.0942 0.088 Uiso 1 1 calc R
C29 C 0.08174(15) 0.5335(2) -0.08599(15) 0.0577(8) Uani 1 1 d .
H29A H 0.0725 0.5700 -0.1215 0.087 Uiso 1 1 calc R
H29B H 0.0508 0.5563 -0.0529 0.087 Uiso 1 1 calc R
H29C H 0.0674 0.4716 -0.0942 0.087 Uiso 1 1 calc R
O1 O 0.00929(11) 0.29168(12) 0.27134(9) 0.0469(5) Uani 1 1 d .
O2 O 0.05147(12) 0.16350(15) 0.30991(10) 0.0605(6) Uani 1 1 d .
O3 O -0.28202(11) 0.16899(13) 0.30409(9) 0.0505(5) Uani 1 1 d .
O4 O -0.28689(10) 0.29820(14) 0.25576(10) 0.0572(6) Uani 1 1 d .
O5 O 0.19039(19) 0.2151(2) 0.38708(17) 0.1052(10) Uani 1 1 d G
H5C H 0.2160 0.2575 0.3698 0.158 Uiso 1 1 d G
H5D H 0.1472 0.2072 0.3686 0.158 Uiso 1 1 d G

loop_
_atom_site_aniso_label
_atom_site_aniso_U_11
_atom_site_aniso_U_22
_atom_site_aniso_U_33
_atom_site_aniso_U_23
_atom_site_aniso_U_13
_atom_site_aniso_U_12
Cd1 0.02529(9) 0.04173(10) 0.03316(10) 0.00156(8) 0.00139(8) -0.00604(7)
N1 0.0371(11) 0.0404(11) 0.0352(11) 0.0057(9) -0.0032(10) -0.0070(9)
N2 0.0377(11) 0.0334(10) 0.0329(11) 0.0001(9) 0.0078(9) -0.0010(9)
N3 0.0374(11) 0.0381(11) 0.0390(12) 0.0025(9) 0.0068(10) 0.0080(9)
N4 0.0324(10) 0.0364(11) 0.0388(11) 0.0041(9) 0.0100(9) 0.0063(9)
C1 0.0218(11) 0.0450(14) 0.0415(14) -0.0054(12) -0.0014(10) -0.0028(11)
C2 0.0277(11) 0.0342(12) 0.0377(14) 0.0015(10) 0.0015(10) -0.0014(9)
C3 0.0289(12) 0.0565(16) 0.0329(13) 0.0042(12) 0.0004(10) -0.0016(12)
C4 0.0264(11) 0.0349(12) 0.0423(14) 0.0091(11) 0.0014(11) 0.0031(10)
C5 0.0408(14) 0.0413(14) 0.0552(17) 0.0140(13) 0.0194(13) 0.0136(12)
C6 0.0272(12) 0.078(2) 0.0377(15) 0.0097(14) 0.0001(11) -0.0015(12)
C7 0.0289(12) 0.0410(14) 0.0376(14) 0.0045(11) 0.0025(11) 0.0001(10)
C8 0.0404(13) 0.0292(12) 0.0355(13) -0.0009(10) -0.0002(11) -0.0001(10)
C9 0.0269(12) 0.0330(12) 0.0490(16) -0.0005(11) 0.0013(11) 0.0014(10)
C10 0.0365(13) 0.0332(12) 0.0353(13) 0.0073(10) 0.0021(11) 0.0027(10)
C11 0.0303(12) 0.0558(17) 0.0474(16) 0.0000(14) 0.0065(12) 0.0025(12)
C12 0.0497(16) 0.0373(13) 0.0403(15) -0.0014(11) -0.0039(12) -0.0080(12)
C13 0.0515(16) 0.0636(18) 0.0360(15) -0.0080(14) -0.0032(13) -0.0074(15)
C14 0.0275(12) 0.0433(14) 0.0326(12) 0.0015(11) 0.0015(10) -0.0012(10)
C15 0.0340(12) 0.0282(11) 0.0385(14) 0.0030(10) 0.0093(11) 0.0024(10)
C16 0.067(2) 0.0527(17) 0.0366(15) -0.0031(13) 0.0120(15) -0.0007(15)
C17 0.0494(16) 0.0343(13) 0.0458(16) 0.0048(12) 0.0171(13) 0.0046(12)
C18 0.0295(12) 0.0409(14) 0.0346(13) 0.0035(11) 0.0041(10) 0.0036(10)
C19 0.0371(13) 0.0400(14) 0.0457(16) 0.0019(12) 0.0125(12) -0.0006(11)
C20 0.0320(12) 0.0298(12) 0.0423(14) 0.0049(11) 0.0107(11) 0.0059(10)
C21 0.0466(15) 0.0364(14) 0.0508(17) 0.0008(13) 0.0112(13) 0.0010(12)
C22 0.0338(13) 0.0551(17) 0.0432(16) -0.0016(12) -0.0065(12) -0.0040(12)
C23 0.0501(15) 0.0407(14) 0.0309(13) -0.0023(11) 0.0007(12) -0.0029(12)
C24 0.0325(15) 0.070(2) 0.074(2) -0.0078(18) -0.0068(15) -0.0037(14)
C25 0.0461(16) 0.0605(18) 0.0418(16) -0.0080(14) 0.0112(13) -0.0003(14)
C26 0.0360(14) 0.0492(16) 0.069(2) 0.0106(15) 0.0145(14) 0.0003(12)
C27 0.065(2) 0.080(2) 0.0370(16) 0.0104(16) -0.0029(15) -0.0080(17)
C28 0.064(2) 0.070(2) 0.0430(17) -0.0048(15) -0.0075(15) -0.0118(17)
C29 0.0308(14) 0.074(2) 0.068(2) 0.0129(18) -0.0016(14) 0.0010(14)
O1 0.0476(11) 0.0402(10) 0.0529(11) 0.0056(9) 0.0188(10) 0.0014(8)
O2 0.0513(12) 0.0681(14) 0.0621(14) 0.0101(11) 0.0123(10) 0.0269(11)
O3 0.0361(10) 0.0537(12) 0.0616(13) 0.0154(10) 0.0008(9) -0.0032(9)
O4 0.0303(9) 0.0706(13) 0.0707(14) 0.0313(12) -0.0029(10) -0.0020(9)
O5 0.077(2) 0.115(3) 0.124(3) 0.019(2) 0.001(2) 0.0093(18)

loop_
_atom_type_symbol
_atom_type_description
_atom_type_scat_dispersion_real
_atom_type_scat_dispersion_imag
_atom_type_scat_source
C C 0.0033 0.0016 'International Tables Vol C Tables 4.2.6.8 and 6.1.1.4'
H H 0.0000 0.0000 'International Tables Vol C Tables 4.2.6.8 and 6.1.1.4'
N N 0.0061 0.0033 'International Tables Vol C Tables 4.2.6.8 and 6.1.1.4'
O O 0.0106 0.0060 'International Tables Vol C Tables 4.2.6.8 and 6.1.1.4'
Cd Cd -0.8075 1.2024 'International Tables Vol C Tables 4.2.6.8 and 6.1.1.4'

loop_
_geom_angle_atom_site_label_1
_geom_angle_atom_site_label_2
_geom_angle_atom_site_label_3
_geom_angle
_geom_angle_site_symmetry_1
_geom_angle_site_symmetry_3
O1 Cd1 N3 91.10(8) . 4_455
O1 Cd1 O3 146.31(7) . 6_656
N3 Cd1 O3 113.75(7) 4_455 6_656
O1 Cd1 N1 104.63(7) . .
N3 Cd1 N1 90.07(7) 4_455 .
O3 Cd1 N1 98.00(7) 6_656 .
O1 Cd1 O4 99.67(7) . 6_656
N3 Cd1 O4 169.08(7) 4_455 6_656
O3 Cd1 O4 55.68(7) 6_656 6_656
N1 Cd1 O4 88.96(8) . 6_656
O1 Cd1 O2 53.48(6) . .
N3 Cd1 O2 88.81(7) 4_455 .
O3 Cd1 O2 102.51(7) 6_656 .
N1 Cd1 O2 158.04(7) . .
O4 Cd1 O2 96.12(8) 6_656 .
O1 Cd1 C3 125.64(8) . 6_656
N3 Cd1 C3 141.35(8) 4_455 6_656
O3 Cd1 C3 28.07(7) 6_656 6_656
N1 Cd1 C3 91.32(8) . 6_656
O4 Cd1 C3 27.84(7) 6_656 6_656
O2 Cd1 C3 103.13(7) . 6_656
O1 Cd1 C1 26.85(7) . .
N3 Cd1 C1 88.81(7) 4_455 .
O3 Cd1 C1 126.49(7) 6_656 .
N1 Cd1 C1 131.37(8) . .
O4 Cd1 C1 99.97(7) 6_656 .
O2 Cd1 C1 26.68(7) . .
C3 Cd1 C1 117.94(7) 6_656 .
C14 N1 C12 105.6(2) . .
C14 N1 Cd1 131.65(18) . .
C12 N1 Cd1 121.34(17) . .
C14 N2 C23 107.6(2) . .
C14 N2 C17 126.9(2) . .
C23 N2 C17 125.3(2) . .
C18 N3 C21 106.4(2) . .
C18 N3 Cd1 129.44(17) . 4
C21 N3 Cd1 119.91(16) . 4
C18 N4 C19 107.7(2) . .
C18 N4 C5 127.0(2) . .
C19 N4 C5 125.4(2) . .
O2 C1 O1 122.5(2) . .
O2 C1 C2 120.6(2) . .
O1 C1 C2 116.9(2) . .
O2 C1 Cd1 69.15(15) . .
O1 C1 Cd1 53.52(13) . .
C2 C1 Cd1 169.68(18) . .
C22 C2 C7 120.3(2) . .
C22 C2 C1 118.6(2) . .
C7 C2 C1 120.9(2) . .
O3 C3 O4 121.4(2) . .
O3 C3 C6 119.4(2) . .
O4 C3 C6 119.2(2) . .
O3 C3 Cd1 58.76(13) . 6_556
O4 C3 Cd1 63.39(14) . 6_556
C6 C3 Cd1 170.21(19) . 6_556
C15 C4 C10 119.7(2) . .
C15 C4 C29 121.1(2) . .
C10 C4 C29 119.2(2) . .
N4 C5 C20 110.8(2) . .
N4 C5 H5A 109.5 . .
C20 C5 H5A 109.5 . .
N4 C5 H5B 109.5 . .
C20 C5 H5B 109.5 . .
H5A C5 H5B 108.1 . .
C3 C6 C7 114.7(2) . .
C3 C6 H6A 108.6 . .
C7 C6 H6A 108.6 . .
C3 C6 H6B 108.6 . .
C7 C6 H6B 108.6 . .
H6A C6 H6B 107.6 . .
C2 C7 C11 117.6(2) . .
C2 C7 C6 120.2(2) . .
C11 C7 C6 122.3(2) . .
C9 C8 C15 119.6(2) . .
C9 C8 C28 120.2(2) . .
C15 C8 C28 120.2(2) . .
C8 C9 C20 119.9(2) . .
C8 C9 C24 119.6(3) . .
C20 C9 C24 120.4(2) . .
C20 C10 C4 119.2(2) . .
C20 C10 C27 121.1(2) . .
C4 C10 C27 119.7(2) . .
C25 C11 C7 121.9(3) . .
C25 C11 H11 119.1 . .
C7 C11 H11 119.1 . .
C23 C12 N1 110.5(2) . .
C23 C12 H12 124.7 . .
N1 C12 H12 124.7 . .
C25 C13 C22 119.7(3) . .
C25 C13 H13 120.2 . .
C22 C13 H13 120.2 . .
N1 C14 N2 110.4(2) . .
N1 C14 C16 125.0(2) . .
N2 C14 C16 124.6(2) . .
C8 C15 C4 120.7(2) . .
C8 C15 C17 118.5(2) . .
C4 C15 C17 120.6(2) . .
C14 C16 H16A 109.5 . .
C14 C16 H16B 109.5 . .
H16A C16 H16B 109.5 . .
C14 C16 H16C 109.5 . .
H16A C16 H16C 109.5 . .
H16B C16 H16C 109.5 . .
N2 C17 C15 111.0(2) . .
N2 C17 H17A 109.4 . .
C15 C17 H17A 109.4 . .
N2 C17 H17B 109.4 . .
C15 C17 H17B 109.4 . .
H17A C17 H17B 108.0 . .
N3 C18 N4 110.1(2) . .
N3 C18 C26 124.5(2) . .
N4 C18 C26 125.4(2) . .
C21 C19 N4 106.3(2) . .
C21 C19 H19 126.9 . .
N4 C19 H19 126.9 . .
C10 C20 C9 120.8(2) . .
C10 C20 C5 120.5(2) . .
C9 C20 C5 118.6(2) . .
C19 C21 N3 109.5(2) . .
C19 C21 H21 125.2 . .
N3 C21 H21 125.2 . .
C2 C22 C13 120.7(3) . .
C2 C22 H22 119.7 . .
C13 C22 H22 119.7 . .
C12 C23 N2 105.9(2) . .
C12 C23 H23 127.1 . .
N2 C23 H23 127.1 . .
C9 C24 H24A 109.5 . .
C9 C24 H24B 109.5 . .
H24A C24 H24B 109.5 . .
C9 C24 H24C 109.5 . .
H24A C24 H24C 109.5 . .
H24B C24 H24C 109.5 . .
C13 C25 C11 119.8(3) . .
C13 C25 H25 120.1 . .
C11 C25 H25 120.1 . .
C18 C26 H26A 109.5 . .
C18 C26 H26B 109.5 . .
H26A C26 H26B 109.5 . .
C18 C26 H26C 109.5 . .
H26A C26 H26C 109.5 . .
H26B C26 H26C 109.5 . .
C10 C27 H27A 109.5 . .
C10 C27 H27B 109.5 . .
H27A C27 H27B 109.5 . .
C10 C27 H27C 109.5 . .
H27A C27 H27C 109.5 . .
H27B C27 H27C 109.5 . .
C8 C28 H28A 109.5 . .
C8 C28 H28B 109.5 . .
H28A C28 H28B 109.5 . .
C8 C28 H28C 109.5 . .
H28A C28 H28C 109.5 . .
H28B C28 H28C 109.5 . .
C4 C29 H29A 109.5 . .
C4 C29 H29B 109.5 . .
H29A C29 H29B 109.5 . .
C4 C29 H29C 109.5 . .
H29A C29 H29C 109.5 . .
H29B C29 H29C 109.5 . .
C1 O1 Cd1 99.63(15) . .
C1 O2 Cd1 84.17(16) . .
C3 O3 Cd1 93.17(16) . 6_556
C3 O4 Cd1 88.77(15) . 6_556
H5C O5 H5D 109.5 . .

loop_
_geom_bond_atom_site_label_1
_geom_bond_atom_site_label_2
_geom_bond_distance
_geom_bond_site_symmetry_2
Cd1 O1 2.2373(18) .
Cd1 N3 2.260(2) 4_455
Cd1 O3 2.2787(18) 6_656
Cd1 N1 2.298(2) .
Cd1 O4 2.3796(18) 6_656
Cd1 O2 2.577(2) .
Cd1 C3 2.661(3) 6_656
Cd1 C1 2.743(3) .
N1 C14 1.327(3) .
N1 C12 1.371(3) .
N2 C14 1.351(3) .
N2 C23 1.374(3) .
N2 C17 1.471(3) .
N3 C18 1.315(3) .
N3 C21 1.383(3) .
N3 Cd1 2.260(2) 4
N4 C18 1.357(3) .
N4 C19 1.374(3) .
N4 C5 1.475(3) .
C1 O2 1.238(3) .
C1 O1 1.256(3) .
C1 C2 1.508(3) .
C2 C22 1.387(4) .
C2 C7 1.398(3) .
C3 O3 1.254(3) .
C3 O4 1.243(3) .
C3 C6 1.511(4) .
C3 Cd1 2.661(3) 6_556
C4 C15 1.398(4) .
C4 C10 1.401(3) .
C4 C29 1.520(3) .
C5 C20 1.519(3) .
C5 H5A 0.9700 .
C5 H5B 0.9700 .
C6 C7 1.512(4) .
C6 H6A 0.9700 .
C6 H6B 0.9700 .
C7 C11 1.395(4) .
C8 C9 1.387(3) .
C8 C15 1.397(3) .
C8 C28 1.517(4) .
C9 C20 1.399(4) .
C9 C24 1.516(3) .
C10 C20 1.397(3) .
C10 C27 1.522(4) .
C11 C25 1.375(4) .
C11 H11 0.9300 .
C12 C23 1.342(4) .
C12 H12 0.9300 .
C13 C25 1.378(4) .
C13 C22 1.379(4) .
C13 H13 0.9300 .
C14 C16 1.480(4) .
C15 C17 1.511(3) .
C16 H16A 0.9600 .
C16 H16B 0.9600 .
C16 H16C 0.9600 .
C17 H17A 0.9700 .
C17 H17B 0.9700 .
C18 C26 1.482(3) .
C19 C21 1.341(4) .
C19 H19 0.9300 .
C21 H21 0.9300 .
C22 H22 0.9300 .
C23 H23 0.9300 .
C24 H24A 0.9600 .
C24 H24B 0.9600 .
C24 H24C 0.9600 .
C25 H25 0.9300 .
C26 H26A 0.9600 .
C26 H26B 0.9600 .
C26 H26C 0.9600 .
C27 H27A 0.9600 .
C27 H27B 0.9600 .
C27 H27C 0.9600 .
C28 H28A 0.9600 .
C28 H28B 0.9600 .
C28 H28C 0.9600 .
C29 H29A 0.9600 .
C29 H29B 0.9600 .
C29 H29C 0.9600 .
O3 Cd1 2.2787(18) 6_556
O4 Cd1 2.3796(18) 6_556
O5 H5C 0.8500 .
O5 H5D 0.8499 .

loop_
_geom_torsion_atom_site_label_1
_geom_torsion_atom_site_label_2
_geom_torsion_atom_site_label_3
_geom_torsion_atom_site_label_4
_geom_torsion
_geom_torsion_site_symmetry_1
_geom_torsion_site_symmetry_4
O1 Cd1 N1 C14 51.3(2) . .
N3 Cd1 N1 C14 142.5(2) 4_455 .
O3 Cd1 N1 C14 -103.5(2) 6_656 .
O4 Cd1 N1 C14 -48.4(2) 6_656 .
O2 Cd1 N1 C14 55.5(3) . .
C3 Cd1 N1 C14 -76.1(2) 6_656 .
C1 Cd1 N1 C14 54.0(2) . .
O1 Cd1 N1 C12 -144.05(19) . .
N3 Cd1 N1 C12 -52.89(19) 4_455 .
O3 Cd1 N1 C12 61.12(19) 6_656 .
O4 Cd1 N1 C12 116.23(19) 6_656 .
O2 Cd1 N1 C12 -139.9(2) . .
C3 Cd1 N1 C12 88.5(2) 6_656 .
C1 Cd1 N1 C12 -141.36(18) . .
O1 Cd1 C1 O2 -175.5(3) . .
N3 Cd1 C1 O2 89.72(16) 4_455 .
O3 Cd1 C1 O2 -29.33(19) 6_656 .
N1 Cd1 C1 O2 178.76(15) . .
O4 Cd1 C1 O2 -83.75(17) 6_656 .
C3 Cd1 C1 O2 -61.12(18) 6_656 .
N3 Cd1 C1 O1 -94.80(16) 4_455 .
O3 Cd1 C1 O1 146.15(15) 6_656 .
N1 Cd1 C1 O1 -5.8(2) . .
O4 Cd1 C1 O1 91.73(16) 6_656 .
O2 Cd1 C1 O1 175.5(3) . .
C3 Cd1 C1 O1 114.36(16) 6_656 .
O1 Cd1 C1 C2 22.8(9) . .
N3 Cd1 C1 C2 -72.0(10) 4_455 .
O3 Cd1 C1 C2 168.9(9) 6_656 .
N1 Cd1 C1 C2 17.0(10) . .
O4 Cd1 C1 C2 114.5(10) 6_656 .
O2 Cd1 C1 C2 -161.7(10) . .
C3 Cd1 C1 C2 137.2(9) 6_656 .
O2 C1 C2 C22 59.3(3) . .
O1 C1 C2 C22 -120.2(3) . .
Cd1 C1 C2 C22 -140.7(9) . .
O2 C1 C2 C7 -124.2(3) . .
O1 C1 C2 C7 56.3(3) . .
Cd1 C1 C2 C7 35.8(11) . .
C18 N4 C5 C20 -148.4(2) . .
C19 N4 C5 C20 30.5(4) . .
O3 C3 C6 C7 -63.2(4) . .
O4 C3 C6 C7 116.1(3) . .
C22 C2 C7 C11 1.5(4) . .
C1 C2 C7 C11 -175.0(2) . .
C22 C2 C7 C6 -178.5(2) . .
C1 C2 C7 C6 5.0(4) . .
C3 C6 C7 C2 166.1(2) . .
C3 C6 C7 C11 -13.9(4) . .
C15 C8 C9 C20 -2.5(4) . .
C28 C8 C9 C20 176.0(2) . .
C15 C8 C9 C24 -179.1(2) . .
C28 C8 C9 C24 -0.7(4) . .
C15 C4 C10 C20 -2.4(4) . .
C29 C4 C10 C20 179.3(2) . .
C15 C4 C10 C27 175.0(2) . .
C29 C4 C10 C27 -3.4(4) . .
C2 C7 C11 C25 -0.2(4) . .
C6 C7 C11 C25 179.8(3) . .
C14 N1 C12 C23 -0.2(3) . .
Cd1 N1 C12 C23 -168.31(18) . .
C12 N1 C14 N2 0.3(3) . .
Cd1 N1 C14 N2 166.73(16) . .
C12 N1 C14 C16 -179.7(2) . .
Cd1 N1 C14 C16 -13.3(4) . .
C23 N2 C14 N1 -0.4(3) . .
C17 N2 C14 N1 175.4(2) . .
C23 N2 C14 C16 179.7(2) . .
C17 N2 C14 C16 -4.6(4) . .
C9 C8 C15 C4 2.8(4) . .
C28 C8 C15 C4 -175.7(2) . .
C9 C8 C15 C17 178.9(2) . .
C28 C8 C15 C17 0.5(4) . .
C10 C4 C15 C8 -0.4(4) . .
C29 C4 C15 C8 177.9(2) . .
C10 C4 C15 C17 -176.4(2) . .
C29 C4 C15 C17 1.9(4) . .
C14 N2 C17 C15 145.6(2) . .
C23 N2 C17 C15 -39.4(4) . .
C8 C15 C17 N2 -80.0(3) . .
C4 C15 C17 N2 96.1(3) . .
C21 N3 C18 N4 0.5(3) . .
Cd1 N3 C18 N4 156.87(17) 4 .
C21 N3 C18 C26 179.1(3) . .
Cd1 N3 C18 C26 -24.6(4) 4 .
C19 N4 C18 N3 -0.4(3) . .
C5 N4 C18 N3 178.7(2) . .
C19 N4 C18 C26 -178.9(3) . .
C5 N4 C18 C26 0.2(4) . .
C18 N4 C19 C21 0.0(3) . .
C5 N4 C19 C21 -179.1(3) . .
C4 C10 C20 C9 2.7(4) . .
C27 C10 C20 C9 -174.6(2) . .
C4 C10 C20 C5 -179.3(2) . .
C27 C10 C20 C5 3.4(4) . .
C8 C9 C20 C10 -0.2(4) . .
C24 C9 C20 C10 176.4(2) . .
C8 C9 C20 C5 -178.3(2) . .
C24 C9 C20 C5 -1.7(4) . .
N4 C5 C20 C10 -106.6(3) . .
N4 C5 C20 C9 71.4(3) . .
N4 C19 C21 N3 0.3(3) . .
C18 N3 C21 C19 -0.5(3) . .
Cd1 N3 C21 C19 -159.56(19) 4 .
C7 C2 C22 C13 -2.1(4) . .
C1 C2 C22 C13 174.4(3) . .
C25 C13 C22 C2 1.5(4) . .
N1 C12 C23 N2 0.0(3) . .
C14 N2 C23 C12 0.2(3) . .
C17 N2 C23 C12 -175.6(2) . .
C22 C13 C25 C11 -0.2(4) . .
C7 C11 C25 C13 -0.4(4) . .
O2 C1 O1 Cd1 5.0(3) . .
C2 C1 O1 Cd1 -175.54(17) . .
N3 Cd1 O1 C1 85.18(16) 4_455 .
O3 Cd1 O1 C1 -53.8(2) 6_656 .
N1 Cd1 O1 C1 175.54(15) . .
O4 Cd1 O1 C1 -93.00(16) 6_656 .
O2 Cd1 O1 C1 -2.52(14) . .
C3 Cd1 O1 C1 -81.97(17) 6_656 .
O1 C1 O2 Cd1 -4.3(2) . .
C2 C1 O2 Cd1 176.3(2) . .
O1 Cd1 O2 C1 2.54(14) . .
N3 Cd1 O2 C1 -89.72(16) 4_455 .
O3 Cd1 O2 C1 156.21(15) 6_656 .
N1 Cd1 O2 C1 -2.5(3) . .
O4 Cd1 O2 C1 100.06(16) 6_656 .
C3 Cd1 O2 C1 127.41(16) 6_656 .
O4 C3 O3 Cd1 -10.4(3) . 6_556
C6 C3 O3 Cd1 168.9(2) . 6_556
O3 C3 O4 Cd1 9.9(3) . 6_556
C6 C3 O4 Cd1 -169.3(2) . 6_556
